data_7211380
loop_
_publ_author_name
'Bia\/lo\'nska, Agata'
'Drabent, Krzysztof'
'Filipowicz, Barbara'
'Siczek, Mi\/losz'

_publ_section_title
;
 Reversible guest vapour sorption in breathing crystals of a discrete
 ionic binuclear Cu(i) complex
;
_journal_issue 46
_journal_name_full CrystEngComm
_journal_page_first 9859
_journal_paper_doi 10.1039/c3ce41461b
_journal_volume 15
_journal_year 2013
_chemical_formula_moiety 'C36 H28 Cl4 Cu2 N16, 2(Cl O4), 5.24(C H4 O)'
_chemical_formula_sum 'C41.23 H48.96 Cl6 Cu2 N16 O13.22'
_chemical_formula_weight 1320.00
_chemical_name_systematic
;
bis(\m~2~-4-(E)-(4-chlorobenzylidene)amino-4H-1,2,4-triazole)-bis((E)-4-(chlor
obenzylidene)amino-4H-1,2,4-triazole)-di-copper(i) diperchlorate methanol 
5.24-solvate
;
_space_group_crystal_system monoclinic
_space_group_IT_number 14
_space_group_name_Hall '-P 2ybc'
_space_group_name_H-M_alt 'P 1 21/c 1'
_symmetry_space_group_name_Hall '-P 2ybc'
_symmetry_space_group_name_H-M 'P 1 21/c 1'
_atom_sites_solution_hydrogens geom
_audit_creation_method SHELXL-2013
_cell_angle_alpha 90
_cell_angle_beta 95.31(3)
_cell_angle_gamma 90
_cell_formula_units_Z 2
_cell_length_a 6.955(2)
_cell_length_b 18.182(3)
_cell_length_c 22.181(3)
_cell_measurement_reflns_used 11139
_cell_measurement_temperature 100(2)
_cell_measurement_theta_max 36.8768
_cell_measurement_theta_min 2.8973
_cell_volume 2792.9(10)
_computing_cell_refinement
;
CrysAlis RED, Oxford Diffraction Ltd.,
Version 1.171.33.42 (release 29-05-2009 CrysAlis171 .NET)
(compiled May 29 2009,17:40:42)
;
_computing_data_collection
;
CrysAlis CCD, Oxford Diffraction Ltd.,
Version 1.171.33.42 (release 29-05-2009 CrysAlis171 .NET)
(compiled May 29 2009,17:40:42)
;
_computing_data_reduction
;
CrysAlis RED, Oxford Diffraction Ltd.,
Version 1.171.33.42 (release 29-05-2009 CrysAlis171 .NET)
(compiled May 29 2009,17:40:42)
;
_computing_structure_refinement 'SHELXL-2013 (Sheldrick, 2013)'
_computing_structure_solution
;
SHELXL-97 (Sheldrick, G. M. (2008). <i>Acta Cryst.</i> <b>A64</b>, 112-122.)
;
_diffrn_ambient_temperature 100(2)
_diffrn_measured_fraction_theta_full 0.999
_diffrn_measured_fraction_theta_max 0.937
_diffrn_measurement_device_type 'Xcalibur, Sapphire2, large Be window'
_diffrn_radiation_monochromator graphite
_diffrn_radiation_source 'Enhance (Mo) X-ray Source'
_diffrn_radiation_type MoK\a
_diffrn_radiation_wavelength 0.71073
_diffrn_reflns_av_R_equivalents 0.0875
_diffrn_reflns_av_unetI/netI 0.1429
_diffrn_reflns_Laue_measured_fraction_full 0.999
_diffrn_reflns_Laue_measured_fraction_max 0.937
_diffrn_reflns_limit_h_max 9
_diffrn_reflns_limit_h_min -11
_diffrn_reflns_limit_k_max 29
_diffrn_reflns_limit_k_min -30
_diffrn_reflns_limit_l_max 37
_diffrn_reflns_limit_l_min -36
_diffrn_reflns_number 50448
_diffrn_reflns_point_group_measured_fraction_full 0.999
_diffrn_reflns_point_group_measured_fraction_max 0.937
_diffrn_reflns_theta_full 25.242
_diffrn_reflns_theta_max 36.937
_diffrn_reflns_theta_min 2.902
_exptl_absorpt_coefficient_mu 1.123
_exptl_crystal_colour colorless
_exptl_crystal_density_diffrn 1.570
_exptl_crystal_description needle
_exptl_crystal_F_000 1348
_refine_diff_density_max 0.803
_refine_diff_density_min -0.613
_refine_diff_density_rms 0.094
_refine_ls_extinction_method none
_refine_ls_goodness_of_fit_ref 0.868
_refine_ls_hydrogen_treatment constr
_refine_ls_matrix_type full
_refine_ls_number_parameters 454
_refine_ls_number_reflns 13242
_refine_ls_number_restraints 248
_refine_ls_restrained_S_all 0.972
_refine_ls_R_factor_all 0.1709
_refine_ls_R_factor_gt 0.0541
_refine_ls_shift/su_max 0.004
_refine_ls_shift/su_mean 0.000
_refine_ls_structure_factor_coef Fsqd
_refine_ls_weighting_details
;
 w=1/[\s^2^(Fo^2^)+(0.0708P)^2^]
 where P=(Fo^2^+2Fc^2^)/3
;
_refine_ls_weighting_scheme calc
_refine_ls_wR_factor_gt 0.1287
_refine_ls_wR_factor_ref 0.1521
_reflns_Friedel_coverage 0.000
_reflns_number_gt 5024
_reflns_number_total 13242
_reflns_threshold_expression 'I > 2\s(I)'
_cod_data_source_file c3ce41461b.txt
_cod_data_source_block 1-CH3OH
_cod_database_code 7211380
_shelx_space_group_comment
;
The symmetry employed for this shelxl refinement is uniquely defined
by the following loop, which should always be used as a source of
symmetry information in preference to the above space-group names.
They are only intended as comments.
;

loop_
_space_group_symop_operation_xyz
'x, y, z'
'-x, y+1/2, -z+1/2'
'-x, -y, -z'
'x, -y-1/2, z-1/2'

loop_
_atom_site_label
_atom_site_type_symbol
_atom_site_fract_x
_atom_site_fract_y
_atom_site_fract_z
_atom_site_U_iso_or_equiv
_atom_site_adp_type
_atom_site_occupancy
_atom_site_site_symmetry_order
_atom_site_calc_flag
_atom_site_refinement_flags_posn
_atom_site_refinement_flags_adp
_atom_site_refinement_flags_occupancy
_atom_site_disorder_assembly
_atom_site_disorder_group
Cu1 Cu -0.04075(4) 0.57272(2) 0.54951(2) 0.02990(9) Uani 1 1 d . . . . .
Cl5 Cl 0.39002(9) 0.87992(4) 0.09805(3) 0.04143(18) Uani 1 1 d . . . . .
Cl15 Cl -0.42196(9) 0.93459(4) 0.96036(3) 0.03748(16) Uani 1 1 d . . . . .
N1 N 0.0777(3) 0.52908(12) 0.42783(9) 0.0291(5) Uani 1 1 d . . . . .
N2 N 0.0683(3) 0.58637(12) 0.46907(9) 0.0288(5) Uani 1 1 d . . . . .
N3 N 0.1472(3) 0.63142(12) 0.38339(9) 0.0290(5) Uani 1 1 d . . . . .
N4 N 0.1933(3) 0.68729(12) 0.34380(9) 0.0310(5) Uani 1 1 d . . . . .
N11 N -0.1116(3) 0.66548(13) 0.58373(9) 0.0342(5) Uani 1 1 d . . . . .
N12 N -0.1341(5) 0.72878(16) 0.54924(11) 0.0577(8) Uani 1 1 d . . . . .
N13 N -0.1920(3) 0.75405(14) 0.64229(10) 0.0387(6) Uani 1 1 d . . . . .
N14 N -0.2387(3) 0.79965(14) 0.68985(10) 0.0406(6) Uani 1 1 d . . . . .
C1 C 0.2025(4) 0.66702(16) 0.28855(11) 0.0328(6) Uani 1 1 d . . . . .
H1A H 0.1798 0.6182 0.2775 0.039 Uiso 1 1 calc R U . . .
C2 C 0.2490(3) 0.72111(16) 0.24294(10) 0.0317(6) Uani 1 1 d . . . . .
C3 C 0.2832(4) 0.79517(16) 0.25690(11) 0.0366(6) Uani 1 1 d . . . . .
H3A H 0.2753 0.8116 0.2963 0.044 Uiso 1 1 calc R U . . .
C4 C 0.3285(4) 0.84428(17) 0.21285(12) 0.0399(6) Uani 1 1 d . . . . .
H4A H 0.3520 0.8935 0.2222 0.048 Uiso 1 1 calc R U . . .
C5 C 0.3381(4) 0.81860(16) 0.15447(11) 0.0344(6) Uani 1 1 d . . . . .
C6 C 0.3044(4) 0.74581(17) 0.13910(11) 0.0370(6) Uani 1 1 d . . . . .
H6A H 0.3111 0.7298 0.0995 0.044 Uiso 1 1 calc R U . . .
C7 C 0.2602(4) 0.69696(17) 0.18398(12) 0.0370(6) Uani 1 1 d . . . . .
H7A H 0.2379 0.6477 0.1745 0.044 Uiso 1 1 calc R U . . .
C8 C 0.1262(4) 0.55787(15) 0.37672(11) 0.0314(6) Uani 1 1 d . . . . .
H8A H 0.1432 0.5316 0.3416 0.038 Uiso 1 1 calc R U . . .
C9 C 0.1110(4) 0.64638(15) 0.44142(11) 0.0305(5) Uani 1 1 d . . . . .
H9A H 0.1160 0.6930 0.4588 0.037 Uiso 1 1 calc R U . . .
C11 C -0.2453(4) 0.76810(18) 0.74068(12) 0.0394(7) Uani 1 1 d . . . . .
H11A H -0.2213 0.7179 0.7444 0.047 Uiso 1 1 calc R U . . .
C12 C -0.2910(4) 0.81096(17) 0.79361(12) 0.0372(7) Uani 1 1 d . . . . .
C13 C -0.3296(4) 0.88553(17) 0.79040(12) 0.0402(7) Uani 1 1 d . . . . .
H13A H -0.3284 0.9101 0.7536 0.048 Uiso 1 1 calc R U . . .
C14 C -0.3700(4) 0.92373(17) 0.84156(12) 0.0393(6) Uani 1 1 d . . . . .
H14A H -0.3960 0.9739 0.8395 0.047 Uiso 1 1 calc R U . . .
C15 C -0.3715(3) 0.88680(17) 0.89568(11) 0.0349(6) Uani 1 1 d . . . . .
C16 C -0.3338(4) 0.81290(18) 0.90051(13) 0.0418(7) Uani 1 1 d . . . . .
H16A H -0.3348 0.7890 0.9375 0.050 Uiso 1 1 calc R U . . .
C17 C -0.2938(4) 0.77437(19) 0.84862(12) 0.0416(7) Uani 1 1 d . . . . .
H17A H -0.2690 0.7241 0.8509 0.050 Uiso 1 1 calc R U . . .
C18 C -0.1482(4) 0.68142(16) 0.63915(12) 0.0342(6) Uani 1 1 d . . . . .
H18A H -0.1447 0.6483 0.6712 0.041 Uiso 1 1 calc R U . . .
C19 C -0.1818(6) 0.7803(2) 0.58618(13) 0.0621(10) Uani 1 1 d . . . . .
H19A H -0.2056 0.8290 0.5750 0.075 Uiso 1 1 calc R U . . .
Cl1 Cl 0.17317(14) 0.46034(5) 0.21734(4) 0.0577(2) Uani 1 1 d D . . . .
O1 O 0.1078(7) 0.39353(18) 0.1900(2) 0.0623(16) Uani 0.530(6) 1 d D U P A 1
O2 O 0.0041(6) 0.4984(3) 0.2331(3) 0.111(3) Uani 0.530(6) 1 d D U P A 1
O3 O 0.2758(6) 0.4412(3) 0.27469(16) 0.0578(14) Uani 0.530(6) 1 d D U P A 1
O4 O 0.2821(9) 0.5019(3) 0.1834(2) 0.134(3) Uani 0.530(6) 1 d D U P A 1
O11 O 0.2573(12) 0.4067(3) 0.1832(3) 0.153(4) Uani 0.470(6) 1 d D U P A 2
O12 O 0.0215(8) 0.4330(5) 0.2465(3) 0.185(5) Uani 0.470(6) 1 d D U P A 2
O13 O 0.3173(7) 0.4899(3) 0.2602(3) 0.095(3) Uani 0.470(6) 1 d D U P A 2
O14 O 0.1075(8) 0.5196(2) 0.1786(2) 0.0650(18) Uani 0.470(6) 1 d D U P A 2
O41 O 0.2148(10) 0.8118(3) 0.4886(3) 0.070(2) Uiso 0.486(8) 1 d D U P B 1
C41 C 0.3911(16) 0.8349(7) 0.4562(6) 0.112(3) Uiso 0.486(8) 1 d D U P B 1
O42 O -0.047(2) 0.9383(10) 0.4543(8) 0.090(4) Uiso 0.207(8) 1 d D U P C 2
C42 C 0.152(3) 0.9369(16) 0.4909(13) 0.108(5) Uiso 0.207(8) 1 d D U P C 2
O43 O -0.0005(16) 0.9271(6) 0.5078(5) 0.082(3) Uiso 0.296(8) 1 d D U P D 4
C43 C -0.129(3) 0.8982(12) 0.4525(7) 0.100(4) Uiso 0.296(8) 1 d D U P D 4
O44 O -0.128(5) 0.9603(17) 0.5895(12) 0.089(5) Uiso 0.113(7) 1 d D U P E 5
C44 C -0.153(7) 0.951(2) 0.5201(13) 0.087(4) Uiso 0.113(7) 1 d D U P E 5
O51 O -0.325(2) 0.9429(6) 0.5622(5) 0.085(3) Uiso 0.326(10) 1 d D U P F 6
C51 C -0.340(3) 0.9897(10) 0.6194(6) 0.089(4) Uiso 0.326(10) 1 d D U P F 6
O52 O -0.648(4) 0.9855(17) 0.5554(14) 0.077(6) Uiso 0.095(6) 1 d D U P G 7
C52 C -0.451(7) 0.946(4) 0.565(3) 0.085(4) Uiso 0.095(6) 1 d D U P G 7
O53 O -0.248(2) 0.9582(8) 0.5520(8) 0.083(3) Uiso 0.239(9) 1 d D U P H 8
C53 C -0.423(3) 0.9106(11) 0.5285(11) 0.090(4) Uiso 0.239(9) 1 d D U P H 8
O55 O -0.397(4) 0.9611(15) 0.6171(11) 0.083(4) Uiso 0.149(9) 1 d D U P I 9
C55 C -0.504(5) 0.909(2) 0.5700(15) 0.086(5) Uiso 0.149(9) 1 d D U P I 9
O54 O -0.455(4) 0.9623(18) 0.5901(17) 0.088(4) Uiso 0.127(9) 1 d D U P J 10
C54 C -0.238(4) 0.962(2) 0.612(2) 0.085(4) Uiso 0.127(9) 1 d D U P J 10
O61 O 0.115(3) 0.8572(12) 0.4589(10) 0.104(3) Uiso 0.191(8) 1 d D U P K 11
C61 C 0.301(4) 0.8174(16) 0.4847(13) 0.085(4) Uiso 0.191(8) 1 d D U P K 11
O62 O 0.356(2) 0.8695(8) 0.5111(7) 0.106(4) Uiso 0.250(7) 1 d D U P L 12
C62 C 0.454(3) 0.9253(10) 0.4713(8) 0.087(5) Uiso 0.250(7) 1 d D U P L 12
O63 O 0.009(4) 0.8489(15) 0.4536(12) 0.093(4) Uiso 0.136(7) 1 d D U P M 13
C63 C 0.216(4) 0.853(2) 0.434(2) 0.103(4) Uiso 0.136(7) 1 d D U P M 13

loop_
_atom_site_aniso_label
_atom_site_aniso_U_11
_atom_site_aniso_U_22
_atom_site_aniso_U_33
_atom_site_aniso_U_23
_atom_site_aniso_U_13
_atom_site_aniso_U_12
Cu1 0.03016(16) 0.04110(19) 0.01911(14) -0.00250(13) 0.00577(11) 0.00187(14)
Cl5 0.0349(3) 0.0586(5) 0.0310(3) 0.0142(3) 0.0044(3) 0.0010(3)
Cl15 0.0300(3) 0.0577(4) 0.0254(3) -0.0162(3) 0.0060(2) 0.0008(3)
N1 0.0283(10) 0.0415(13) 0.0179(9) -0.0044(8) 0.0039(8) 0.0049(9)
N2 0.0259(10) 0.0395(13) 0.0215(9) -0.0039(8) 0.0040(8) 0.0039(9)
N3 0.0276(10) 0.0395(13) 0.0204(9) 0.0016(8) 0.0048(8) 0.0043(9)
N4 0.0295(11) 0.0403(13) 0.0238(10) 0.0042(9) 0.0060(8) 0.0047(9)
N11 0.0292(11) 0.0488(14) 0.0245(10) -0.0088(9) 0.0022(8) 0.0010(10)
N12 0.090(2) 0.0580(18) 0.0239(11) -0.0053(11) 0.0018(12) 0.0335(16)
N13 0.0340(12) 0.0574(16) 0.0245(10) -0.0160(10) 0.0019(9) 0.0050(11)
N14 0.0337(12) 0.0577(16) 0.0307(12) -0.0212(11) 0.0056(9) 0.0020(11)
C1 0.0292(13) 0.0433(16) 0.0263(12) 0.0035(11) 0.0047(10) 0.0057(11)
C2 0.0261(12) 0.0496(16) 0.0198(11) 0.0061(10) 0.0045(9) 0.0049(11)
C3 0.0376(14) 0.0514(18) 0.0210(12) 0.0018(11) 0.0039(10) 0.0047(12)
C4 0.0425(16) 0.0448(17) 0.0320(14) 0.0053(12) 0.0010(12) 0.0052(13)
C5 0.0245(12) 0.0521(18) 0.0268(12) 0.0106(11) 0.0037(10) 0.0043(11)
C6 0.0333(13) 0.0583(19) 0.0205(11) 0.0013(11) 0.0079(10) 0.0075(13)
C7 0.0356(14) 0.0468(17) 0.0292(13) 0.0019(11) 0.0058(11) 0.0054(12)
C8 0.0300(12) 0.0442(17) 0.0205(11) -0.0003(10) 0.0045(9) 0.0081(11)
C9 0.0313(12) 0.0387(15) 0.0220(11) -0.0006(10) 0.0052(9) 0.0030(11)
C11 0.0264(13) 0.0597(19) 0.0317(14) -0.0190(13) 0.0005(11) 0.0012(12)
C12 0.0216(12) 0.0593(19) 0.0310(13) -0.0200(12) 0.0042(10) -0.0027(12)
C13 0.0379(15) 0.0559(19) 0.0284(13) -0.0150(12) 0.0122(11) -0.0138(13)
C14 0.0377(14) 0.0493(17) 0.0321(13) -0.0158(12) 0.0099(11) -0.0121(13)
C15 0.0226(12) 0.0559(19) 0.0265(12) -0.0172(12) 0.0036(10) -0.0028(11)
C16 0.0338(14) 0.062(2) 0.0295(13) -0.0116(13) 0.0011(11) 0.0091(13)
C17 0.0318(14) 0.063(2) 0.0297(13) -0.0153(13) -0.0010(11) 0.0086(13)
C18 0.0284(13) 0.0495(17) 0.0257(12) -0.0130(11) 0.0075(10) -0.0060(12)
C19 0.095(3) 0.066(2) 0.0238(14) -0.0072(14) 0.0004(16) 0.037(2)
Cl1 0.0782(6) 0.0543(5) 0.0391(4) -0.0019(4) -0.0030(4) -0.0084(4)
O1 0.071(3) 0.034(2) 0.079(3) -0.015(2) -0.011(3) -0.001(2)
O2 0.078(4) 0.104(5) 0.143(6) -0.077(4) -0.035(4) 0.033(3)
O3 0.062(3) 0.063(3) 0.048(3) -0.004(2) 0.002(2) 0.000(2)
O4 0.178(7) 0.136(6) 0.097(5) 0.015(4) 0.055(5) -0.073(5)
O11 0.219(9) 0.110(6) 0.118(6) -0.046(5) -0.040(6) 0.084(6)
O12 0.128(7) 0.232(9) 0.195(8) 0.114(7) 0.024(6) -0.062(6)
O13 0.072(4) 0.110(6) 0.098(5) -0.059(4) -0.029(4) 0.029(4)
O14 0.075(4) 0.051(3) 0.070(4) 0.010(3) 0.011(3) -0.009(3)

loop_
_atom_type_symbol
_atom_type_description
_atom_type_scat_dispersion_real
_atom_type_scat_dispersion_imag
_atom_type_scat_source
C C 0.0033 0.0016 'International Tables Vol C Tables 4.2.6.8 and 6.1.1.4'
H H 0.0000 0.0000 'International Tables Vol C Tables 4.2.6.8 and 6.1.1.4'
N N 0.0061 0.0033 'International Tables Vol C Tables 4.2.6.8 and 6.1.1.4'
O O 0.0106 0.0060 'International Tables Vol C Tables 4.2.6.8 and 6.1.1.4'
Cl Cl 0.1484 0.1585 'International Tables Vol C Tables 4.2.6.8 and 6.1.1.4'
Cu Cu 0.3201 1.2651 'International Tables Vol C Tables 4.2.6.8 and 6.1.1.4'

loop_
_geom_angle_atom_site_label_1
_geom_angle_atom_site_label_2
_geom_angle_atom_site_label_3
_geom_angle
_geom_angle_site_symmetry_1
_geom_angle_site_symmetry_3
N11 Cu1 N1 133.31(9) . 3_566
N11 Cu1 N2 111.74(9) . .
N1 Cu1 N2 114.57(8) 3_566 .
C8 N1 N2 107.4(2) . .
C8 N1 Cu1 130.59(18) . 3_566
N2 N1 Cu1 121.86(15) . 3_566
C9 N2 N1 106.9(2) . .
C9 N2 Cu1 129.92(18) . .
N1 N2 Cu1 122.25(16) . .
C8 N3 C9 105.9(2) . .
C8 N3 N4 132.7(2) . .
C9 N3 N4 121.4(2) . .
C1 N4 N3 115.1(2) . .
C18 N11 N12 108.2(2) . .
C18 N11 Cu1 129.8(2) . .
N12 N11 Cu1 121.95(16) . .
C19 N12 N11 105.8(2) . .
C19 N13 C18 105.5(2) . .
C19 N13 N14 121.6(3) . .
C18 N13 N14 133.0(2) . .
C11 N14 N13 115.5(3) . .
N4 C1 C2 119.9(3) . .
N4 C1 H1A 120.1 . .
C2 C1 H1A 120.1 . .
C7 C2 C3 119.4(2) . .
C7 C2 C1 118.2(3) . .
C3 C2 C1 122.5(2) . .
C4 C3 C2 120.8(3) . .
C4 C3 H3A 119.6 . .
C2 C3 H3A 119.6 . .
C3 C4 C5 118.5(3) . .
C3 C4 H4A 120.7 . .
C5 C4 H4A 120.7 . .
C6 C5 C4 122.2(3) . .
C6 C5 Cl5 118.6(2) . .
C4 C5 Cl5 119.2(2) . .
C5 C6 C7 118.6(2) . .
C5 C6 H6A 120.7 . .
C7 C6 H6A 120.7 . .
C2 C7 C6 120.5(3) . .
C2 C7 H7A 119.7 . .
C6 C7 H7A 119.7 . .
N1 C8 N3 109.4(2) . .
N1 C8 H8A 125.3 . .
N3 C8 H8A 125.3 . .
N2 C9 N3 110.4(2) . .
N2 C9 H9A 124.8 . .
N3 C9 H9A 124.8 . .
N14 C11 C12 119.9(3) . .
N14 C11 H11A 120.0 . .
C12 C11 H11A 120.0 . .
C13 C12 C17 119.7(2) . .
C13 C12 C11 122.3(3) . .
C17 C12 C11 118.0(3) . .
C14 C13 C12 120.3(3) . .
C14 C13 H13A 119.9 . .
C12 C13 H13A 119.9 . .
C15 C14 C13 119.3(3) . .
C15 C14 H14A 120.3 . .
C13 C14 H14A 120.3 . .
C16 C15 C14 122.0(2) . .
C16 C15 Cl15 118.5(2) . .
C14 C15 Cl15 119.6(2) . .
C15 C16 C17 118.6(3) . .
C15 C16 H16A 120.7 . .
C17 C16 H16A 120.7 . .
C12 C17 C16 120.2(3) . .
C12 C17 H17A 119.9 . .
C16 C17 H17A 119.9 . .
N11 C18 N13 109.1(3) . .
N11 C18 H18A 125.5 . .
N13 C18 H18A 125.5 . .
N12 C19 N13 111.4(3) . .
N12 C19 H19A 124.3 . .
N13 C19 H19A 124.3 . .
O12 Cl1 O11 112.3(3) . .
O4 Cl1 O1 114.7(2) . .
O12 Cl1 O13 110.2(3) . .
O11 Cl1 O13 108.7(3) . .
O12 Cl1 O14 109.8(3) . .
O11 Cl1 O14 109.2(3) . .
O13 Cl1 O14 106.5(2) . .
O4 Cl1 O2 112.4(3) . .
O1 Cl1 O2 106.3(2) . .
O4 Cl1 O3 111.7(2) . .
O1 Cl1 O3 106.5(2) . .
O2 Cl1 O3 104.6(2) . .

loop_
_geom_bond_atom_site_label_1
_geom_bond_atom_site_label_2
_geom_bond_distance
_geom_bond_site_symmetry_2
Cu1 N11 1.932(2) .
Cu1 N1 1.941(2) 3_566
Cu1 N2 2.017(2) .
Cl5 C5 1.739(3) .
Cl15 C15 1.741(2) .
N1 C8 1.320(3) .
N1 N2 1.392(3) .
N1 Cu1 1.941(2) 3_566
N2 C9 1.299(3) .
N3 C8 1.352(3) .
N3 C9 1.362(3) .
N3 N4 1.399(3) .
N4 C1 1.287(3) .
N11 C18 1.311(3) .
N11 N12 1.383(4) .
N12 C19 1.307(4) .
N13 C19 1.341(4) .
N13 C18 1.359(4) .
N13 N14 1.403(3) .
N14 C11 1.270(4) .
C1 C2 1.468(4) .
C1 H1A 0.9300 .
C2 C7 1.389(4) .
C2 C3 1.397(4) .
C3 C4 1.381(4) .
C3 H3A 0.9300 .
C4 C5 1.384(4) .
C4 H4A 0.9300 .
C5 C6 1.381(4) .
C6 C7 1.390(4) .
C6 H6A 0.9300 .
C7 H7A 0.9300 .
C8 H8A 0.9300 .
C9 H9A 0.9300 .
C11 C12 1.468(3) .
C11 H11A 0.9300 .
C12 C13 1.383(4) .
C12 C17 1.391(4) .
C13 C14 1.381(4) .
C13 H13A 0.9300 .
C14 C15 1.376(4) .
C14 H14A 0.9300 .
C15 C16 1.371(4) .
C16 C17 1.397(4) .
C16 H16A 0.9300 .
C17 H17A 0.9300 .
C18 H18A 0.9300 .
C19 H19A 0.9300 .
Cl1 O4 1.348(3) .
Cl1 O12 1.381(4) .
Cl1 O11 1.395(4) .
Cl1 O1 1.414(3) .
Cl1 O13 1.421(3) .
Cl1 O14 1.427(3) .
Cl1 O2 1.435(3) .
Cl1 O3 1.443(3) .
O41 C41 1.536(9) .
O42 C42 1.542(9) .
O43 C43 1.540(9) .
O44 C44 1.541(9) .
O51 C51 1.538(9) .
O52 C52 1.542(10) .
O53 C53 1.543(9) .
O55 C55 1.543(9) .
O54 C54 1.541(9) .
O61 C61 1.543(9) .
O62 C62 1.544(9) .
O63 C63 1.542(9) .

loop_
_geom_torsion_atom_site_label_1
_geom_torsion_atom_site_label_2
_geom_torsion_atom_site_label_3
_geom_torsion_atom_site_label_4
_geom_torsion
_geom_torsion_site_symmetry_1
C8 N1 N2 C9 0.0(3) .
Cu1 N1 N2 C9 176.01(16) 3_566
C8 N1 N2 Cu1 170.19(16) .
Cu1 N1 N2 Cu1 -13.8(2) 3_566
C8 N3 N4 C1 6.8(4) .
C9 N3 N4 C1 -172.4(2) .
C18 N11 N12 C19 0.6(4) .
Cu1 N11 N12 C19 179.9(2) .
C19 N13 N14 C11 179.4(3) .
C18 N13 N14 C11 -1.2(4) .
N3 N4 C1 C2 179.7(2) .
N4 C1 C2 C7 179.2(2) .
N4 C1 C2 C3 -0.4(4) .
C7 C2 C3 C4 -0.2(4) .
C1 C2 C3 C4 179.3(2) .
C2 C3 C4 C5 0.4(4) .
C3 C4 C5 C6 -0.1(4) .
C3 C4 C5 Cl5 178.7(2) .
C4 C5 C6 C7 -0.3(4) .
Cl5 C5 C6 C7 -179.1(2) .
C3 C2 C7 C6 -0.2(4) .
C1 C2 C7 C6 -179.7(2) .
C5 C6 C7 C2 0.4(4) .
N2 N1 C8 N3 -0.3(3) .
Cu1 N1 C8 N3 -175.89(16) 3_566
C9 N3 C8 N1 0.5(3) .
N4 N3 C8 N1 -178.8(2) .
N1 N2 C9 N3 0.4(3) .
Cu1 N2 C9 N3 -168.83(16) .
C8 N3 C9 N2 -0.6(3) .
N4 N3 C9 N2 178.82(19) .
N13 N14 C11 C12 179.4(2) .
N14 C11 C12 C13 0.6(4) .
N14 C11 C12 C17 -179.1(2) .
C17 C12 C13 C14 0.3(4) .
C11 C12 C13 C14 -179.4(2) .
C12 C13 C14 C15 0.0(4) .
C13 C14 C15 C16 0.1(4) .
C13 C14 C15 Cl15 179.9(2) .
C14 C15 C16 C17 -0.3(4) .
Cl15 C15 C16 C17 179.8(2) .
C13 C12 C17 C16 -0.6(4) .
C11 C12 C17 C16 179.1(2) .
C15 C16 C17 C12 0.6(4) .
N12 N11 C18 N13 -0.8(3) .
Cu1 N11 C18 N13 -179.98(17) .
C19 N13 C18 N11 0.6(3) .
N14 N13 C18 N11 -178.8(2) .
N11 N12 C19 N13 -0.2(4) .
C18 N13 C19 N12 -0.3(4) .
N14 N13 C19 N12 179.2(3) .
